data_7701093
loop_
_publ_author_name
'Wozniak, Derek I.'
'Hicks, Andrew J.'
'Sabbers, William A.'
'Dobereiner, Graham E.'

_publ_section_title
;
 Imidazolyl-phenyl (IMP) anions: a modular structure for tuning solubility
 and coordinating ability.
;
_journal_issue 37
_journal_name_full 'Dalton transactions (Cambridge, England : 2003)'
_journal_page_first 14138
_journal_page_last 14155
_journal_paper_doi 10.1039/c9dt03511g
_journal_volume 48
_journal_year 2019
_chemical_formula_moiety 'C39 H45 N4 O Pd, C51 H16 B2 F30 N3 O, C H2 Cl2'
_chemical_formula_sum 'C91 H63 B2 Cl2 F30 N7 O2 Pd'
_chemical_formula_weight 2055.40
_space_group_crystal_system triclinic
_space_group_IT_number 2
_space_group_name_Hall '-P 1'
_space_group_name_H-M_alt 'P -1'
_symmetry_space_group_name_Hall '-P 1'
_symmetry_space_group_name_H-M 'P -1'
_atom_sites_solution_hydrogens geom
_audit_creation_date 2019-05-24
_audit_creation_method
;
Olex2 1.2
(compiled 2017.08.10 svn.r3458 for OlexSys, GUI svn.r5381)
;
_audit_update_record
;
2019-05-30 deposited with the CCDC.    2019-09-02 downloaded from the CCDC.
;
_cell_angle_alpha 115.371(3)
_cell_angle_beta 106.919(3)
_cell_angle_gamma 99.963(4)
_cell_formula_units_Z 2
_cell_length_a 15.857(3)
_cell_length_b 19.087(4)
_cell_length_c 19.142(4)
_cell_measurement_reflns_used 9096
_cell_measurement_temperature 100(2)
_cell_measurement_theta_max 27.852
_cell_measurement_theta_min 2.384
_cell_volume 4701.8(17)
_computing_cell_refinement 'SAINT v8.34A (Bruker, 2013)'
_computing_data_reduction 'SAINT v8.34A (Bruker, 2013)'
_computing_molecular_graphics 'Olex2 (Dolomanov et al., 2009)'
_computing_publication_material 'Olex2 (Dolomanov et al., 2009)'
_computing_structure_refinement 'XL (Sheldrick, 2008)'
_computing_structure_solution 'SHELXT 2014/4 (Sheldrick, 2014)'
_diffrn_ambient_temperature 100.01
_diffrn_measured_fraction_theta_full 0.999
_diffrn_measured_fraction_theta_max 0.990
_diffrn_measurement_device_type 'Bruker APEX-II CCD'
_diffrn_measurement_method '\f and \w scans'
_diffrn_radiation_type MoK\a
_diffrn_radiation_wavelength 0.71073
_diffrn_reflns_av_R_equivalents 0.0172
_diffrn_reflns_av_unetI/netI 0.0155
_diffrn_reflns_Laue_measured_fraction_full 0.999
_diffrn_reflns_Laue_measured_fraction_max 0.990
_diffrn_reflns_limit_h_max 20
_diffrn_reflns_limit_h_min -20
_diffrn_reflns_limit_k_max 24
_diffrn_reflns_limit_k_min -25
_diffrn_reflns_limit_l_max 25
_diffrn_reflns_limit_l_min -25
_diffrn_reflns_number 83372
_diffrn_reflns_point_group_measured_fraction_full 0.999
_diffrn_reflns_point_group_measured_fraction_max 0.990
_diffrn_reflns_theta_full 25.242
_diffrn_reflns_theta_max 27.922
_diffrn_reflns_theta_min 1.258
_diffrn_standards_number 0
_exptl_absorpt_coefficient_mu 0.364
_exptl_absorpt_correction_T_max 0.7456
_exptl_absorpt_correction_T_min 0.7037
_exptl_absorpt_correction_type multi-scan
_exptl_absorpt_process_details
'SADABS-2014/5 (Bruker,2014/5) was used for absorption correction. wR2(int) was 0.0337 before and 0.0285 after correction. The Ratio of minimum to maximum transmission is 0.9438. The \l/2 correction factor is 0.00150.'
_exptl_crystal_colour 'clear yellow'
_exptl_crystal_colour_lustre clear
_exptl_crystal_colour_primary yellow
_exptl_crystal_density_diffrn 1.452
_exptl_crystal_description block
_exptl_crystal_F_000 2068
_exptl_crystal_size_max 0.445
_exptl_crystal_size_mid 0.329
_exptl_crystal_size_min 0.185
_refine_diff_density_max 2.062
_refine_diff_density_min -2.391
_refine_diff_density_rms 0.076
_refine_ls_extinction_method none
_refine_ls_goodness_of_fit_ref 1.027
_refine_ls_hydrogen_treatment constr
_refine_ls_matrix_type full
_refine_ls_number_parameters 1225
_refine_ls_number_reflns 22304
_refine_ls_number_restraints 0
_refine_ls_restrained_S_all 1.027
_refine_ls_R_factor_all 0.0451
_refine_ls_R_factor_gt 0.0411
_refine_ls_shift/su_max 0.001
_refine_ls_shift/su_mean 0.000
_refine_ls_structure_factor_coef Fsqd
_refine_ls_weighting_details 'w=1/[\s^2^(Fo^2^)+(0.0557P)^2^+7.0976P] where P=(Fo^2^+2Fc^2^)/3'
_refine_ls_weighting_scheme calc
_refine_ls_wR_factor_gt 0.1082
_refine_ls_wR_factor_ref 0.1120
_reflns_Friedel_coverage 0.000
_reflns_number_gt 20376
_reflns_number_total 22304
_reflns_threshold_expression 'I > 2\s(I)'
_cod_data_source_file c9dt03511g3.cif
_cod_data_source_block mo_6038_0m_a_sq
_cod_depositor_comments 'Adding full bibliography for 7701086--7701108.cif.'
_cod_original_cell_volume 4701.8(16)
_cod_database_code 7701093
_shelx_shelxl_version_number 2018/3
_shelx_space_group_comment
;
The symmetry employed for this shelxl refinement is uniquely defined
by the following loop, which should always be used as a source of
symmetry information in preference to the above space-group names.
They are only intended as comments.
;
_olex2_refinement_description
;
1. Fixed Uiso
 At 1.2 times of:
  All C(H) groups, All C(H,H) groups
 At 1.5 times of:
  All C(H,H,H) groups
2.a Ternary CH refined with riding coordinates:
 C37(H37), C25(H25), C22(H22), C34(H34)
2.b Secondary CH2 refined with riding coordinates:
 C54(H54A,H54B), C53(H53A,H53B), C52(H52A,H52B), C50(H50A,H50B), C51(H51A,
 H51B), C91(H91A,H91B)
2.c Aromatic/amide H refined with riding coordinates:
 C44(H44), C41(H41), C40(H40), C48(H48), C47(H47), C14(H14), C15(H15), C8(H8),
 C30(H30), C45(H45), C10(H10), C9(H9), C20(H20), C18(H18), C32(H32), C19(H19),
 C3(H3), C31(H31), C4(H4), C5(H5)
2.d Idealised Me refined as rotating group:
 C27(H27A,H27B,H27C), C24(H24A,H24B,H24C), C23(H23A,H23B,H23C), C38(H38A,H38B,
 H38C), C26(H26A,H26B,H26C), C39(H39A,H39B,H39C), C36(H36A,H36B,H36C), C12(H12A,
 H12B,H12C), C35(H35A,H35B,H35C)
;
_olex2_submission_special_instructions 'No special instructions were received'

loop_
_space_group_symop_operation_xyz
'x, y, z'
'-x, -y, -z'

loop_
_atom_site_label
_atom_site_type_symbol
_atom_site_fract_x
_atom_site_fract_y
_atom_site_fract_z
_atom_site_U_iso_or_equiv
_atom_site_adp_type
_atom_site_occupancy
_atom_site_site_symmetry_order
_atom_site_calc_flag
_atom_site_refinement_flags_posn
Pd1 Pd 0.09993(2) 0.15823(2) 0.45397(2) 0.01400(4) Uani 1 1 d .
F15 F 0.12878(8) 0.33939(7) 0.20423(8) 0.0210(2) Uani 1 1 d .
F26 F 0.53731(8) 0.41773(7) 0.17786(7) 0.0217(2) Uani 1 1 d .
F10 F 0.43046(8) 0.57592(7) 0.24045(7) 0.0206(2) Uani 1 1 d .
F11 F 0.12446(9) 0.49560(7) 0.06657(7) 0.0217(2) Uani 1 1 d .
F5 F 0.39378(8) 0.59827(7) 0.38943(7) 0.0209(2) Uani 1 1 d .
F6 F 0.13233(8) 0.59714(7) 0.22375(8) 0.0223(2) Uani 1 1 d .
F1 F 0.06260(8) 0.46891(8) 0.26786(8) 0.0239(3) Uani 1 1 d .
F4 F 0.39181(9) 0.66577(8) 0.54284(8) 0.0281(3) Uani 1 1 d .
F30 F 0.30880(8) 0.19837(7) -0.09109(7) 0.0237(3) Uani 1 1 d .
F16 F 0.19506(8) 0.21583(8) 0.10874(9) 0.0257(3) Uani 1 1 d .
F28 F 0.52277(10) 0.41467(8) -0.07130(8) 0.0302(3) Uani 1 1 d .
F2 F 0.06282(10) 0.54206(9) 0.41868(9) 0.0322(3) Uani 1 1 d .
F21 F 0.36394(8) 0.19450(8) 0.20720(8) 0.0235(3) Uani 1 1 d .
F25 F 0.59282(9) 0.28355(10) 0.12001(10) 0.0324(3) Uani 1 1 d .
F22 F 0.48451(10) 0.15063(9) 0.29321(9) 0.0323(3) Uani 1 1 d .
F3 F 0.22653(10) 0.63963(8) 0.56056(8) 0.0309(3) Uani 1 1 d .
F14 F -0.03303(10) 0.22533(8) 0.07597(9) 0.0299(3) Uani 1 1 d .
F20 F 0.39335(10) 0.11780(8) -0.02451(9) 0.0311(3) Uani 1 1 d .
F27 F 0.60110(9) 0.48839(8) 0.10089(8) 0.0260(3) Uani 1 1 d .
F29 F 0.37736(10) 0.26770(8) -0.16440(8) 0.0309(3) Uani 1 1 d .
F12 F -0.03747(10) 0.38557(9) -0.05544(8) 0.0318(3) Uani 1 1 d .
F7 F 0.18260(11) 0.73901(8) 0.22618(9) 0.0322(3) Uani 1 1 d .
F9 F 0.47507(10) 0.71305(8) 0.23346(9) 0.0302(3) Uani 1 1 d .
F13 F -0.12101(9) 0.24948(8) -0.05377(9) 0.0324(3) Uani 1 1 d .
F8 F 0.35344(12) 0.79768(9) 0.22791(11) 0.0408(4) Uani 1 1 d .
F17 F 0.07038(10) 0.06568(10) 0.01868(12) 0.0419(4) Uani 1 1 d .
O1 O -0.01860(10) 0.05430(10) 0.27423(9) 0.0235(3) Uani 1 1 d .
F18 F 0.09988(13) -0.06221(10) -0.09747(12) 0.0530(5) Uani 1 1 d .
F23 F 0.66089(11) 0.17439(12) 0.29752(12) 0.0465(4) Uani 1 1 d .
O2 O 0.14670(13) 0.30582(10) -0.23771(10) 0.0334(4) Uani 1 1 d .
F24 F 0.71096(11) 0.24196(14) 0.20896(13) 0.0527(5) Uani 1 1 d .
N4 N 0.16084(11) 0.24776(10) 0.37052(10) 0.0147(3) Uani 1 1 d .
F19 F 0.26380(14) -0.03338(9) -0.11802(11) 0.0520(5) Uani 1 1 d .
N3 N 0.19798(11) 0.13828(9) 0.33422(10) 0.0144(3) Uani 1 1 d .
N1 N 0.01910(12) 0.11960(10) 0.50830(11) 0.0182(3) Uani 1 1 d .
N2 N 0.20837(12) 0.25006(11) 0.57733(11) 0.0205(3) Uani 1 1 d .
N5 N 0.36112(11) 0.33615(10) 0.16572(10) 0.0141(3) Uani 1 1 d .
N6 N 0.30250(11) 0.43486(10) 0.21825(10) 0.0139(3) Uani 1 1 d .
N7 N 0.13956(13) 0.43473(12) -0.17371(11) 0.0249(4) Uani 1 1 d .
C43 C 0.26872(12) 0.37366(11) 0.06378(11) 0.0138(3) Uani 1 1 d .
C55 C 0.22958(13) 0.52460(11) 0.31882(12) 0.0148(3) Uani 1 1 d .
C74 C 0.49527(13) 0.37727(12) 0.09225(12) 0.0167(4) Uani 1 1 d .
C72 C 0.13411(13) 0.42556(11) 0.14496(12) 0.0152(3) Uani 1 1 d .
C7 C -0.06136(14) 0.05357(12) 0.44838(13) 0.0197(4) Uani 1 1 d .
C44 C 0.19127(13) 0.30665(11) -0.00519(12) 0.0160(3) Uani 1 1 d .
H44 H 0.163480 0.261819 -0.000071 0.019 Uiso 1 1 calc R
C60 C 0.30966(13) 0.57912(12) 0.39357(12) 0.0168(3) Uani 1 1 d .
C67 C 0.08951(13) 0.35312(12) 0.14059(12) 0.0175(4) Uani 1 1 d .
C59 C 0.31093(15) 0.61654(12) 0.47416(12) 0.0197(4) Uani 1 1 d .
C58 C 0.22735(16) 0.60311(13) 0.48333(13) 0.0220(4) Uani 1 1 d .
C73 C 0.42214(13) 0.30159(11) 0.04831(12) 0.0154(3) Uani 1 1 d .
C78 C 0.38384(13) 0.26862(12) -0.03886(12) 0.0176(4) Uani 1 1 d .
C13 C 0.16188(12) 0.18496(11) 0.38581(11) 0.0143(3) Uani 1 1 d .
C41 C 0.35339(13) 0.42471(12) 0.28309(12) 0.0173(4) Uani 1 1 d .
H41 H 0.361675 0.454646 0.340471 0.021 Uiso 1 1 calc R
C2 C -0.07817(14) 0.02582(13) 0.36266(13) 0.0211(4) Uani 1 1 d .
C61 C 0.27555(13) 0.57533(11) 0.22557(11) 0.0160(3) Uani 1 1 d .
C40 C 0.38935(13) 0.36524(12) 0.25138(12) 0.0170(4) Uani 1 1 d .
H40 H 0.427653 0.346532 0.282700 0.020 Uiso 1 1 calc R
C48 C 0.31023(13) 0.43785(11) 0.05396(12) 0.0157(3) Uani 1 1 d .
H48 H 0.364569 0.482549 0.099612 0.019 Uiso 1 1 calc R
C57 C 0.14549(15) 0.55289(13) 0.41216(14) 0.0223(4) Uani 1 1 d .
C1 C -0.00614(13) 0.07173(12) 0.34569(12) 0.0174(4) Uani 1 1 d .
C16 C 0.22621(13) 0.07175(11) 0.33859(12) 0.0154(3) Uani 1 1 d .
C47 C 0.27280(13) 0.43687(12) -0.02183(12) 0.0170(4) Uani 1 1 d .
H47 H 0.301221 0.481104 -0.027481 0.020 Uiso 1 1 calc R
C46 C 0.19382(13) 0.37136(12) -0.08951(12) 0.0171(4) Uani 1 1 d .
C71 C 0.08775(14) 0.43225(12) 0.07559(12) 0.0176(4) Uani 1 1 d .
C75 C 0.52960(14) 0.41546(12) 0.05401(13) 0.0193(4) Uani 1 1 d .
C28 C 0.13945(14) 0.31873(12) 0.42046(12) 0.0167(3) Uani 1 1 d .
C21 C 0.30310(14) 0.09193(12) 0.41226(12) 0.0188(4) Uani 1 1 d .
C33 C 0.04604(14) 0.31514(12) 0.39678(13) 0.0201(4) Uani 1 1 d .
C81 C 0.51117(16) 0.18487(14) 0.25138(14) 0.0247(4) Uani 1 1 d .
C14 C 0.19199(14) 0.23885(12) 0.30701(12) 0.0185(4) Uani 1 1 d .
H14 H 0.195713 0.274016 0.284003 0.022 Uiso 1 1 calc R
C37 C -0.03320(14) 0.24324(13) 0.31668(13) 0.0218(4) Uani 1 1 d .
H37 H -0.007851 0.198563 0.291533 0.026 Uiso 1 1 calc R
C62 C 0.21810(14) 0.62319(12) 0.22553(12) 0.0194(4) Uani 1 1 d .
C68 C 0.00570(14) 0.29337(12) 0.07550(13) 0.0212(4) Uani 1 1 d .
C66 C 0.36357(14) 0.61104(12) 0.23196(12) 0.0179(4) Uani 1 1 d .
C56 C 0.14755(14) 0.51466(12) 0.33270(12) 0.0179(4) Uani 1 1 d .
C42 C 0.30888(12) 0.37995(11) 0.14761(11) 0.0133(3) Uani 1 1 d .
C79 C 0.47068(13) 0.24512(12) 0.16019(12) 0.0177(4) Uani 1 1 d .
C29 C 0.21443(14) 0.38751(12) 0.49231(12) 0.0190(4) Uani 1 1 d .
C27 C 0.14606(16) -0.04433(13) 0.11925(13) 0.0253(4) Uani 1 1 d .
H27A H 0.198521 0.005298 0.139923 0.038 Uiso 1 1 calc GR
H27B H 0.097397 -0.056748 0.066073 0.038 Uiso 1 1 calc GR
H27C H 0.168491 -0.091000 0.109381 0.038 Uiso 1 1 calc GR
C17 C 0.18060(14) -0.00888(12) 0.26872(12) 0.0177(4) Uani 1 1 d .
C84 C 0.56117(15) 0.25345(14) 0.16333(14) 0.0238(4) Uani 1 1 d .
C15 C 0.21561(14) 0.17060(12) 0.28498(12) 0.0179(4) Uani 1 1 d .
H15 H 0.239840 0.148486 0.243504 0.021 Uiso 1 1 calc R
C8 C -0.10409(17) 0.04706(14) 0.55776(16) 0.0285(5) Uani 1 1 d .
H8 H -0.144626 0.022462 0.575292 0.034 Uiso 1 1 calc R
C30 C 0.19155(16) 0.45356(13) 0.54152(14) 0.0255(4) Uani 1 1 d .
H30 H 0.240103 0.501238 0.590202 0.031 Uiso 1 1 calc R
C24 C 0.41751(16) 0.19335(15) 0.56733(14) 0.0294(5) Uani 1 1 d .
H24A H 0.376230 0.166326 0.584653 0.044 Uiso 1 1 calc GR
H24B H 0.446699 0.252456 0.609562 0.044 Uiso 1 1 calc GR
H24C H 0.466465 0.168750 0.562971 0.044 Uiso 1 1 calc GR
C45 C 0.15474(13) 0.30543(12) -0.08144(12) 0.0181(4) Uani 1 1 d .
H45 H 0.102726 0.259265 -0.128355 0.022 Uiso 1 1 calc R
C25 C 0.10478(14) -0.02944(12) 0.18589(12) 0.0194(4) Uani 1 1 d .
H25 H 0.083331 0.018950 0.195964 0.023 Uiso 1 1 calc R
C11 C 0.26152(15) 0.29556(13) 0.64498(13) 0.0214(4) Uani 1 1 d .
C63 C 0.24212(16) 0.69665(13) 0.22625(13) 0.0241(4) Uani 1 1 d .
C85 C 0.30010(14) 0.17591(12) 0.04414(13) 0.0185(4) Uani 1 1 d .
C65 C 0.38969(15) 0.68384(13) 0.23089(13) 0.0231(4) Uani 1 1 d .
C69 C -0.03838(14) 0.30521(13) 0.00970(13) 0.0231(4) Uani 1 1 d .
C23 C 0.42559(15) 0.22062(14) 0.45247(15) 0.0280(5) Uani 1 1 d .
H23A H 0.470414 0.191696 0.444390 0.042 Uiso 1 1 calc GR
H23B H 0.459795 0.279009 0.495709 0.042 Uiso 1 1 calc GR
H23C H 0.388409 0.216000 0.398869 0.042 Uiso 1 1 calc GR
C70 C 0.00298(14) 0.37455(13) 0.00932(13) 0.0216(4) Uani 1 1 d .
C76 C 0.49041(15) 0.37867(13) -0.03304(13) 0.0214(4) Uani 1 1 d .
C80 C 0.45000(14) 0.20848(12) 0.20554(13) 0.0193(4) Uani 1 1 d .
C22 C 0.36005(14) 0.18169(12) 0.48133(13) 0.0204(4) Uani 1 1 d .
H22 H 0.315085 0.212199 0.488935 0.025 Uiso 1 1 calc R
C90 C 0.21607(14) 0.15696(13) 0.05230(14) 0.0217(4) Uani 1 1 d .
C10 C 0.03600(16) 0.14862(13) 0.58930(13) 0.0239(4) Uani 1 1 d .
H10 H 0.091327 0.194569 0.631013 0.029 Uiso 1 1 calc R
C38 C -0.11330(15) 0.20822(14) 0.33527(15) 0.0268(4) Uani 1 1 d .
H38A H -0.088296 0.193316 0.378108 0.040 Uiso 1 1 calc GR
H38B H -0.160820 0.159029 0.283089 0.040 Uiso 1 1 calc GR
H38C H -0.141898 0.249979 0.356456 0.040 Uiso 1 1 calc GR
C49 C 0.15619(14) 0.36789(13) -0.17337(12) 0.0213(4) Uani 1 1 d .
C9 C -0.02507(18) 0.11391(14) 0.61620(15) 0.0282(5) Uani 1 1 d .
H9 H -0.010999 0.137183 0.674920 0.034 Uiso 1 1 calc R
C64 C 0.32877(17) 0.72678(13) 0.22794(14) 0.0273(5) Uani 1 1 d .
C54 C 0.13145(16) 0.50337(14) -0.10451(14) 0.0256(4) Uani 1 1 d .
H54A H 0.147608 0.496869 -0.054150 0.031 Uiso 1 1 calc R
H54B H 0.065875 0.502472 -0.122121 0.031 Uiso 1 1 calc R
C20 C 0.32940(15) 0.02739(14) 0.41622(14) 0.0250(4) Uani 1 1 d .
H20 H 0.379343 0.038702 0.465819 0.030 Uiso 1 1 calc R
C6 C -0.12485(15) 0.01485(14) 0.47058(15) 0.0252(4) Uani 1 1 d .
C77 C 0.41697(15) 0.30449(13) -0.07952(12) 0.0210(4) Uani 1 1 d .
C26 C 0.01978(15) -0.10510(13) 0.15340(14) 0.0254(4) Uani 1 1 d .
H26A H -0.028794 -0.115253 0.101322 0.038 Uiso 1 1 calc GR
H26B H -0.005340 -0.094813 0.196585 0.038 Uiso 1 1 calc GR
H26C H 0.039242 -0.153514 0.141546 0.038 Uiso 1 1 calc GR
C39 C -0.06936(17) 0.27055(17) 0.25219(16) 0.0310(5) Uani 1 1 d .
H39A H -0.095365 0.313857 0.275381 0.046 Uiso 1 1 calc GR
H39B H -0.118378 0.223160 0.199358 0.046 Uiso 1 1 calc GR
H39C H -0.017372 0.292022 0.240764 0.046 Uiso 1 1 calc GR
C18 C 0.21151(15) -0.07091(13) 0.27567(14) 0.0236(4) Uani 1 1 d .
H18 H 0.182328 -0.126111 0.229329 0.028 Uiso 1 1 calc R
C88 C 0.16426(18) 0.01410(15) -0.05207(17) 0.0362(6) Uani 1 1 d .
C36 C 0.36134(18) 0.42169(17) 0.46950(16) 0.0334(5) Uani 1 1 d .
H36A H 0.325162 0.385366 0.408186 0.050 Uiso 1 1 calc GR
H36B H 0.425761 0.421247 0.484687 0.050 Uiso 1 1 calc GR
H36C H 0.362295 0.478083 0.485717 0.050 Uiso 1 1 calc GR
C53 C 0.19725(16) 0.58593(15) -0.08168(15) 0.0287(5) Uani 1 1 d .
H53A H 0.263210 0.588784 -0.059301 0.034 Uiso 1 1 calc R
H53B H 0.188954 0.631735 -0.036879 0.034 Uiso 1 1 calc R
C83 C 0.62494(16) 0.23100(17) 0.20905(17) 0.0326(5) Uani 1 1 d .
B2 B 0.38767(14) 0.26487(13) 0.10274(13) 0.0147(4) Uani 1 1 d .
C86 C 0.31233(16) 0.10774(13) -0.01391(14) 0.0253(4) Uani 1 1 d .
C12 C 0.32949(19) 0.35350(16) 0.73205(14) 0.0359(6) Uani 1 1 d .
H12A H 0.391728 0.349687 0.737689 0.054 Uiso 1 1 calc GR
H12B H 0.310869 0.339958 0.770543 0.054 Uiso 1 1 calc GR
H12C H 0.331581 0.409800 0.746450 0.054 Uiso 1 1 calc GR
C52 C 0.17644(18) 0.59544(17) -0.15980(17) 0.0342(5) Uani 1 1 d .
H52A H 0.113769 0.600775 -0.177136 0.041 Uiso 1 1 calc R
H52B H 0.223622 0.646334 -0.145539 0.041 Uiso 1 1 calc R
C32 C 0.02764(16) 0.38308(14) 0.44937(15) 0.0263(4) Uani 1 1 d .
H32 H -0.035169 0.382481 0.435738 0.032 Uiso 1 1 calc R
C89 C 0.14914(15) 0.07820(15) 0.00583(16) 0.0291(5) Uani 1 1 d .
C34 C 0.31601(14) 0.39122(12) 0.51593(13) 0.0217(4) Uani 1 1 d .
H34 H 0.316298 0.333840 0.498418 0.026 Uiso 1 1 calc R
C82 C 0.60039(16) 0.19673(16) 0.25353(16) 0.0310(5) Uani 1 1 d .
C87 C 0.24687(19) 0.02856(14) -0.06249(16) 0.0343(5) Uani 1 1 d .
C19 C 0.28371(17) -0.05345(14) 0.34869(15) 0.0277(5) Uani 1 1 d .
H19 H 0.302164 -0.096814 0.352750 0.033 Uiso 1 1 calc R
C3 C -0.15737(16) -0.04008(15) 0.29961(15) 0.0315(5) Uani 1 1 d .
H3 H -0.169638 -0.058645 0.241812 0.038 Uiso 1 1 calc R
C31 C 0.09932(18) 0.45079(14) 0.52059(15) 0.0296(5) Uani 1 1 d .
H31 H 0.085277 0.496014 0.555670 0.035 Uiso 1 1 calc R
C50 C 0.11527(18) 0.43933(17) -0.25171(15) 0.0333(5) Uani 1 1 d .
H50A H 0.048780 0.435320 -0.273399 0.040 Uiso 1 1 calc R
H50B H 0.123247 0.392564 -0.295776 0.040 Uiso 1 1 calc R
C35 C 0.37672(19) 0.44556(18) 0.61119(16) 0.0394(6) Uani 1 1 d .
H35A H 0.390139 0.503835 0.627667 0.059 Uiso 1 1 calc GR
H35B H 0.435797 0.434634 0.624573 0.059 Uiso 1 1 calc GR
H35C H 0.343116 0.433013 0.642350 0.059 Uiso 1 1 calc GR
C4 C -0.22064(18) -0.08024(17) 0.32091(18) 0.0418(6) Uani 1 1 d .
H4 H -0.274961 -0.126200 0.277094 0.050 Uiso 1 1 calc R
C5 C -0.20458(18) -0.05372(16) 0.40387(18) 0.0369(6) Uani 1 1 d .
H5 H -0.247701 -0.081842 0.416804 0.044 Uiso 1 1 calc R
B1 B 0.23565(14) 0.48969(13) 0.22534(13) 0.0138(4) Uani 1 1 d .
C51 C 0.1788(2) 0.52113(19) -0.23298(17) 0.0385(6) Uani 1 1 d .
H51A H 0.244126 0.521342 -0.218928 0.046 Uiso 1 1 calc R
H51B H 0.158452 0.525738 -0.284411 0.046 Uiso 1 1 calc R
Cl1 Cl 0.32520(17) 0.79627(17) 0.45247(18) 0.1607(9) Uani 1 1 d .
C91 C 0.2367(8) 0.7994(10) 0.4480(9) 0.274(9) Uani 1 1 d .
H91A H 0.204348 0.783901 0.388105 0.328 Uiso 1 1 calc R
H91B H 0.250545 0.859665 0.480755 0.328 Uiso 1 1 calc R
Cl2 Cl 0.1500(3) 0.7647(2) 0.4660(3) 0.288(2) Uani 1 1 d .

loop_
_atom_site_aniso_label
_atom_site_aniso_U_11
_atom_site_aniso_U_22
_atom_site_aniso_U_33
_atom_site_aniso_U_23
_atom_site_aniso_U_13
_atom_site_aniso_U_12
Pd1 0.01484(7) 0.01323(7) 0.01068(7) 0.00405(5) 0.00595(5) 0.00191(5)
F15 0.0235(6) 0.0202(6) 0.0215(6) 0.0129(5) 0.0095(5) 0.0059(5)
F26 0.0204(6) 0.0221(6) 0.0119(5) 0.0040(5) 0.0058(4) -0.0021(5)
F10 0.0164(5) 0.0238(6) 0.0182(5) 0.0092(5) 0.0066(4) 0.0040(5)
F11 0.0261(6) 0.0221(6) 0.0181(6) 0.0125(5) 0.0069(5) 0.0084(5)
F5 0.0159(5) 0.0239(6) 0.0167(5) 0.0071(5) 0.0064(4) 0.0019(4)
F6 0.0221(6) 0.0213(6) 0.0257(6) 0.0117(5) 0.0111(5) 0.0109(5)
F1 0.0153(5) 0.0285(6) 0.0221(6) 0.0084(5) 0.0087(5) 0.0054(5)
F4 0.0292(7) 0.0263(6) 0.0137(6) 0.0036(5) 0.0049(5) 0.0009(5)
F30 0.0213(6) 0.0192(6) 0.0160(5) 0.0038(5) 0.0039(5) -0.0054(5)
F16 0.0189(6) 0.0292(6) 0.0401(7) 0.0225(6) 0.0177(5) 0.0094(5)
F28 0.0364(7) 0.0277(7) 0.0217(6) 0.0126(5) 0.0140(6) -0.0033(6)
F2 0.0285(7) 0.0382(8) 0.0326(7) 0.0133(6) 0.0236(6) 0.0107(6)
F21 0.0208(6) 0.0317(7) 0.0329(7) 0.0229(6) 0.0177(5) 0.0133(5)
F25 0.0208(6) 0.0510(9) 0.0453(8) 0.0339(7) 0.0221(6) 0.0162(6)
F22 0.0389(8) 0.0420(8) 0.0381(8) 0.0308(7) 0.0219(6) 0.0232(6)
F3 0.0440(8) 0.0274(7) 0.0195(6) 0.0063(5) 0.0211(6) 0.0097(6)
F14 0.0304(7) 0.0181(6) 0.0297(7) 0.0071(5) 0.0120(6) -0.0025(5)
F20 0.0357(7) 0.0225(6) 0.0351(7) 0.0088(6) 0.0231(6) 0.0105(6)
F27 0.0251(6) 0.0194(6) 0.0196(6) 0.0042(5) 0.0089(5) -0.0073(5)
F29 0.0369(7) 0.0289(7) 0.0117(6) 0.0060(5) 0.0064(5) -0.0044(6)
F12 0.0319(7) 0.0319(7) 0.0192(6) 0.0100(5) -0.0018(5) 0.0130(6)
F7 0.0433(8) 0.0217(6) 0.0350(7) 0.0159(6) 0.0142(6) 0.0180(6)
F9 0.0306(7) 0.0275(7) 0.0274(7) 0.0132(6) 0.0141(6) -0.0032(5)
F13 0.0202(6) 0.0251(6) 0.0255(7) 0.0002(5) -0.0005(5) 0.0015(5)
F8 0.0591(10) 0.0231(7) 0.0481(9) 0.0239(7) 0.0258(8) 0.0091(7)
F17 0.0178(6) 0.0450(9) 0.0682(11) 0.0403(9) 0.0129(7) -0.0004(6)
O1 0.0219(7) 0.0264(7) 0.0133(6) 0.0047(6) 0.0066(5) 0.0044(6)
F18 0.0485(10) 0.0238(7) 0.0523(10) 0.0142(7) 0.0012(8) -0.0164(7)
F23 0.0325(8) 0.0713(12) 0.0606(11) 0.0490(10) 0.0184(8) 0.0319(8)
O2 0.0494(10) 0.0263(8) 0.0134(7) 0.0052(6) 0.0094(7) 0.0078(7)
F24 0.0223(7) 0.0930(14) 0.0800(13) 0.0640(12) 0.0292(8) 0.0331(8)
N4 0.0153(7) 0.0156(7) 0.0131(7) 0.0065(6) 0.0072(6) 0.0053(6)
F19 0.0710(12) 0.0179(7) 0.0441(9) 0.0003(7) 0.0248(9) 0.0044(7)
N3 0.0146(7) 0.0132(7) 0.0135(7) 0.0053(6) 0.0066(6) 0.0030(6)
N1 0.0226(8) 0.0156(7) 0.0176(8) 0.0074(6) 0.0119(7) 0.0055(6)
N2 0.0223(8) 0.0193(8) 0.0158(8) 0.0068(7) 0.0080(7) 0.0034(7)
N5 0.0129(7) 0.0169(7) 0.0141(7) 0.0087(6) 0.0067(6) 0.0044(6)
N6 0.0139(7) 0.0159(7) 0.0127(7) 0.0079(6) 0.0062(6) 0.0045(6)
N7 0.0301(9) 0.0328(10) 0.0163(8) 0.0149(8) 0.0095(7) 0.0142(8)
C43 0.0134(8) 0.0165(8) 0.0124(8) 0.0070(7) 0.0068(7) 0.0053(7)
C55 0.0175(8) 0.0141(8) 0.0150(8) 0.0077(7) 0.0083(7) 0.0065(7)
C74 0.0164(8) 0.0171(9) 0.0124(8) 0.0045(7) 0.0070(7) 0.0027(7)
C72 0.0150(8) 0.0160(8) 0.0144(8) 0.0067(7) 0.0069(7) 0.0061(7)
C7 0.0186(9) 0.0177(9) 0.0233(10) 0.0103(8) 0.0101(8) 0.0050(7)
C44 0.0160(8) 0.0147(8) 0.0158(8) 0.0068(7) 0.0072(7) 0.0030(7)
C60 0.0177(9) 0.0170(8) 0.0172(9) 0.0088(7) 0.0089(7) 0.0057(7)
C67 0.0176(9) 0.0178(9) 0.0165(9) 0.0076(7) 0.0078(7) 0.0063(7)
C59 0.0251(10) 0.0158(8) 0.0141(9) 0.0058(7) 0.0071(7) 0.0048(7)
C58 0.0340(11) 0.0188(9) 0.0173(9) 0.0082(8) 0.0166(8) 0.0103(8)
C73 0.0141(8) 0.0161(8) 0.0157(8) 0.0069(7) 0.0084(7) 0.0038(7)
C78 0.0158(8) 0.0144(8) 0.0158(9) 0.0041(7) 0.0063(7) 0.0005(7)
C13 0.0123(8) 0.0147(8) 0.0119(8) 0.0050(7) 0.0042(6) 0.0020(6)
C41 0.0199(9) 0.0211(9) 0.0134(8) 0.0100(7) 0.0073(7) 0.0082(7)
C2 0.0188(9) 0.0189(9) 0.0215(10) 0.0088(8) 0.0075(8) 0.0028(7)
C61 0.0195(9) 0.0148(8) 0.0114(8) 0.0060(7) 0.0056(7) 0.0039(7)
C40 0.0172(8) 0.0211(9) 0.0153(8) 0.0104(7) 0.0075(7) 0.0078(7)
C48 0.0147(8) 0.0162(8) 0.0131(8) 0.0066(7) 0.0050(7) 0.0021(7)
C57 0.0250(10) 0.0226(10) 0.0262(10) 0.0123(8) 0.0181(8) 0.0108(8)
C1 0.0161(8) 0.0163(8) 0.0167(9) 0.0061(7) 0.0066(7) 0.0050(7)
C16 0.0160(8) 0.0141(8) 0.0165(8) 0.0071(7) 0.0087(7) 0.0047(7)
C47 0.0186(9) 0.0175(9) 0.0148(8) 0.0086(7) 0.0077(7) 0.0030(7)
C46 0.0186(9) 0.0194(9) 0.0116(8) 0.0066(7) 0.0064(7) 0.0059(7)
C71 0.0184(9) 0.0167(8) 0.0169(9) 0.0073(7) 0.0074(7) 0.0076(7)
C75 0.0172(9) 0.0152(8) 0.0177(9) 0.0044(7) 0.0078(7) -0.0020(7)
C28 0.0223(9) 0.0156(8) 0.0158(8) 0.0084(7) 0.0112(7) 0.0078(7)
C21 0.0172(9) 0.0185(9) 0.0171(9) 0.0069(7) 0.0071(7) 0.0043(7)
C33 0.0228(9) 0.0194(9) 0.0205(9) 0.0099(8) 0.0117(8) 0.0086(8)
C81 0.0279(10) 0.0288(11) 0.0254(10) 0.0170(9) 0.0136(9) 0.0138(9)
C14 0.0227(9) 0.0204(9) 0.0166(9) 0.0106(7) 0.0116(7) 0.0070(7)
C37 0.0181(9) 0.0239(10) 0.0228(10) 0.0097(8) 0.0097(8) 0.0098(8)
C62 0.0222(9) 0.0180(9) 0.0162(9) 0.0080(7) 0.0071(7) 0.0060(7)
C68 0.0202(9) 0.0162(9) 0.0226(10) 0.0056(8) 0.0110(8) 0.0036(7)
C66 0.0199(9) 0.0182(9) 0.0132(8) 0.0072(7) 0.0062(7) 0.0047(7)
C56 0.0183(9) 0.0173(9) 0.0183(9) 0.0083(7) 0.0086(7) 0.0065(7)
C42 0.0120(7) 0.0141(8) 0.0136(8) 0.0069(7) 0.0065(6) 0.0024(6)
C79 0.0152(8) 0.0182(9) 0.0196(9) 0.0083(7) 0.0085(7) 0.0063(7)
C29 0.0241(9) 0.0171(9) 0.0173(9) 0.0096(7) 0.0101(8) 0.0051(7)
C27 0.0312(11) 0.0210(10) 0.0185(9) 0.0068(8) 0.0109(8) 0.0055(8)
C17 0.0187(9) 0.0152(8) 0.0165(9) 0.0059(7) 0.0080(7) 0.0041(7)
C84 0.0195(9) 0.0301(11) 0.0283(11) 0.0169(9) 0.0136(8) 0.0105(8)
C15 0.0205(9) 0.0188(9) 0.0161(8) 0.0086(7) 0.0110(7) 0.0051(7)
C8 0.0344(12) 0.0295(11) 0.0387(13) 0.0231(10) 0.0261(10) 0.0139(9)
C30 0.0333(11) 0.0183(9) 0.0206(10) 0.0061(8) 0.0137(9) 0.0051(8)
C24 0.0243(10) 0.0315(11) 0.0195(10) 0.0090(9) 0.0028(8) 0.0028(9)
C45 0.0168(8) 0.0166(8) 0.0137(8) 0.0047(7) 0.0040(7) 0.0022(7)
C25 0.0207(9) 0.0149(8) 0.0160(9) 0.0049(7) 0.0057(7) 0.0027(7)
C11 0.0244(10) 0.0205(9) 0.0175(9) 0.0088(8) 0.0087(8) 0.0051(8)
C63 0.0337(11) 0.0173(9) 0.0196(9) 0.0088(8) 0.0084(8) 0.0105(8)
C85 0.0171(9) 0.0170(9) 0.0199(9) 0.0100(8) 0.0064(7) 0.0029(7)
C65 0.0260(10) 0.0208(9) 0.0159(9) 0.0076(8) 0.0082(8) -0.0014(8)
C69 0.0160(9) 0.0204(9) 0.0187(9) 0.0008(8) 0.0040(7) 0.0049(7)
C23 0.0213(10) 0.0263(11) 0.0255(11) 0.0090(9) 0.0075(8) -0.0010(8)
C70 0.0199(9) 0.0242(10) 0.0151(9) 0.0063(8) 0.0038(7) 0.0111(8)
C76 0.0243(10) 0.0214(9) 0.0184(9) 0.0098(8) 0.0123(8) 0.0022(8)
C80 0.0169(9) 0.0212(9) 0.0223(9) 0.0105(8) 0.0109(7) 0.0087(7)
C22 0.0168(9) 0.0194(9) 0.0171(9) 0.0055(8) 0.0048(7) 0.0027(7)
C90 0.0171(9) 0.0220(10) 0.0285(10) 0.0170(9) 0.0074(8) 0.0047(8)
C10 0.0318(11) 0.0199(9) 0.0193(10) 0.0078(8) 0.0141(8) 0.0067(8)
C38 0.0218(10) 0.0272(11) 0.0307(11) 0.0130(9) 0.0125(9) 0.0089(8)
C49 0.0210(9) 0.0256(10) 0.0129(9) 0.0090(8) 0.0050(7) 0.0043(8)
C9 0.0407(13) 0.0299(11) 0.0256(11) 0.0160(9) 0.0239(10) 0.0144(10)
C64 0.0400(12) 0.0168(9) 0.0233(10) 0.0119(8) 0.0113(9) 0.0045(9)
C54 0.0286(11) 0.0331(11) 0.0255(10) 0.0184(9) 0.0151(9) 0.0170(9)
C20 0.0223(10) 0.0258(10) 0.0225(10) 0.0113(9) 0.0048(8) 0.0090(8)
C6 0.0241(10) 0.0243(10) 0.0330(11) 0.0174(9) 0.0156(9) 0.0067(8)
C77 0.0232(9) 0.0208(9) 0.0118(8) 0.0049(7) 0.0067(7) 0.0014(8)
C26 0.0232(10) 0.0186(9) 0.0238(10) 0.0067(8) 0.0060(8) 0.0011(8)
C39 0.0256(11) 0.0432(13) 0.0296(12) 0.0215(11) 0.0120(9) 0.0146(10)
C18 0.0277(10) 0.0159(9) 0.0225(10) 0.0069(8) 0.0091(8) 0.0073(8)
C88 0.0326(12) 0.0204(11) 0.0373(13) 0.0149(10) 0.0003(10) -0.0078(9)
C36 0.0302(12) 0.0397(13) 0.0331(12) 0.0206(11) 0.0162(10) 0.0067(10)
C53 0.0277(11) 0.0331(12) 0.0305(11) 0.0188(10) 0.0122(9) 0.0138(9)
C83 0.0179(10) 0.0487(14) 0.0419(13) 0.0274(12) 0.0158(10) 0.0171(10)
B2 0.0131(9) 0.0156(9) 0.0163(9) 0.0080(8) 0.0080(7) 0.0037(7)
C86 0.0268(10) 0.0191(10) 0.0265(11) 0.0101(9) 0.0114(9) 0.0035(8)
C12 0.0374(13) 0.0343(13) 0.0156(10) 0.0075(9) 0.0027(9) -0.0047(10)
C52 0.0287(11) 0.0418(14) 0.0430(14) 0.0316(12) 0.0128(10) 0.0127(10)
C32 0.0283(11) 0.0245(10) 0.0322(11) 0.0127(9) 0.0198(9) 0.0144(9)
C89 0.0175(9) 0.0289(11) 0.0400(13) 0.0245(10) 0.0047(9) -0.0006(8)
C34 0.0220(9) 0.0176(9) 0.0218(10) 0.0103(8) 0.0055(8) 0.0035(7)
C82 0.0253(11) 0.0407(13) 0.0348(12) 0.0233(11) 0.0115(9) 0.0192(10)
C87 0.0440(14) 0.0166(10) 0.0297(12) 0.0067(9) 0.0115(11) 0.0025(10)
C19 0.0329(11) 0.0220(10) 0.0292(11) 0.0138(9) 0.0102(9) 0.0140(9)
C3 0.0254(11) 0.0289(11) 0.0248(11) 0.0101(9) 0.0034(9) -0.0026(9)
C31 0.0387(12) 0.0204(10) 0.0311(12) 0.0079(9) 0.0226(10) 0.0130(9)
C50 0.0390(13) 0.0457(14) 0.0208(11) 0.0222(10) 0.0090(10) 0.0184(11)
C35 0.0312(12) 0.0445(15) 0.0273(12) 0.0188(11) 0.0019(10) -0.0049(11)
C4 0.0279(12) 0.0355(13) 0.0392(14) 0.0147(12) 0.0041(11) -0.0112(10)
C5 0.0280(12) 0.0341(13) 0.0455(15) 0.0220(12) 0.0155(11) -0.0013(10)
B1 0.0143(9) 0.0146(9) 0.0136(9) 0.0076(7) 0.0061(7) 0.0053(7)
C51 0.0433(14) 0.0562(17) 0.0354(13) 0.0353(13) 0.0195(11) 0.0214(13)
Cl1 0.1488(18) 0.192(2) 0.199(2) 0.141(2) 0.0678(17) 0.0802(17)
C91 0.209(10) 0.56(2) 0.44(2) 0.43(2) 0.255(13) 0.283(15)
Cl2 0.501(6) 0.361(4) 0.487(6) 0.379(5) 0.428(5) 0.384(5)

loop_
_atom_type_symbol
_atom_type_description
_atom_type_scat_dispersion_real
_atom_type_scat_dispersion_imag
_atom_type_scat_source
C C 0.0033 0.0016 'International Tables Vol C Tables 4.2.6.8 and 6.1.1.4'
H H 0.0000 0.0000 'International Tables Vol C Tables 4.2.6.8 and 6.1.1.4'
B B 0.0013 0.0007 'International Tables Vol C Tables 4.2.6.8 and 6.1.1.4'
Cl Cl 0.1484 0.1585 'International Tables Vol C Tables 4.2.6.8 and 6.1.1.4'
F F 0.0171 0.0103 'International Tables Vol C Tables 4.2.6.8 and 6.1.1.4'
N N 0.0061 0.0033 'International Tables Vol C Tables 4.2.6.8 and 6.1.1.4'
O O 0.0106 0.0060 'International Tables Vol C Tables 4.2.6.8 and 6.1.1.4'
Pd Pd -0.9988 1.0072 'International Tables Vol C Tables 4.2.6.8 and 6.1.1.4'

loop_
_geom_angle_atom_site_label_1
_geom_angle_atom_site_label_2
_geom_angle_atom_site_label_3
_geom_angle
N1 Pd1 N2 91.36(7)
C13 Pd1 N1 171.88(7)
C13 Pd1 N2 96.67(7)
C1 Pd1 N1 83.72(8)
C1 Pd1 N2 175.06(7)
C1 Pd1 C13 88.24(8)
C13 N4 C28 123.39(15)
C13 N4 C14 111.11(16)
C14 N4 C28 125.21(16)
C13 N3 C16 124.40(16)
C13 N3 C15 110.46(16)
C15 N3 C16 124.61(16)
C7 N1 Pd1 112.25(13)
C10 N1 Pd1 129.41(15)
C10 N1 C7 118.33(18)
C11 N2 Pd1 174.32(17)
C40 N5 B2 125.36(15)
C42 N5 C40 106.34(15)
C42 N5 B2 128.30(15)
C41 N6 B1 124.77(15)
C42 N6 C41 106.04(15)
C42 N6 B1 128.34(15)
C49 N7 C54 126.04(18)
C49 N7 C50 120.62(19)
C54 N7 C50 112.91(18)
C44 C43 C48 118.90(17)
C44 C43 C42 122.71(16)
C48 C43 C42 118.39(16)
C60 C55 C56 112.62(17)
C60 C55 B1 120.43(16)
C56 C55 B1 126.31(16)
F26 C74 C73 119.73(17)
F26 C74 C75 115.92(16)
C75 C74 C73 124.35(18)
C67 C72 B1 118.93(16)
C71 C72 C67 113.70(17)
C71 C72 B1 127.25(17)
N1 C7 C2 116.65(17)
N1 C7 C6 122.17(19)
C2 C7 C6 121.19(19)
C45 C44 C43 120.15(17)
F5 C60 C55 119.26(16)
F5 C60 C59 115.73(17)
C59 C60 C55 125.00(18)
F15 C67 C72 119.01(17)
F15 C67 C68 116.39(17)
C68 C67 C72 124.58(19)
F4 C59 C60 120.94(18)
F4 C59 C58 119.84(18)
C58 C59 C60 119.22(18)
F3 C58 C59 120.37(19)
F3 C58 C57 120.83(19)
C57 C58 C59 118.79(18)
C74 C73 B2 118.73(16)
C78 C73 C74 113.31(17)
C78 C73 B2 127.86(16)
F30 C78 C73 121.60(17)
F30 C78 C77 114.41(17)
C77 C78 C73 123.98(17)
N4 C13 Pd1 125.57(13)
N4 C13 N3 104.83(15)
N3 C13 Pd1 128.68(14)
C40 C41 N6 108.62(17)
C7 C2 C1 117.04(17)
C3 C2 C7 119.5(2)
C3 C2 C1 123.4(2)
C62 C61 B1 117.87(17)
C66 C61 C62 113.62(17)
C66 C61 B1 128.34(17)
C41 C40 N5 108.44(17)
C47 C48 C43 120.70(17)
F2 C57 C58 120.14(18)
F2 C57 C56 119.67(19)
C58 C57 C56 120.17(19)
O1 C1 Pd1 129.29(15)
O1 C1 C2 120.53(18)
C2 C1 Pd1 110.18(13)
C21 C16 N3 117.84(16)
C17 C16 N3 119.51(17)
C17 C16 C21 122.54(18)
C48 C47 C46 120.24(17)
C47 C46 C45 119.32(17)
C47 C46 C49 120.31(17)
C45 C46 C49 120.13(17)
F11 C71 C72 121.56(17)
F11 C71 C70 114.59(17)
C70 C71 C72 123.83(19)
F27 C75 C74 120.83(17)
F27 C75 C76 119.43(17)
C76 C75 C74 119.74(17)
C33 C28 N4 118.87(17)
C33 C28 C29 123.19(18)
C29 C28 N4 117.92(17)
C16 C21 C22 121.03(18)
C20 C21 C16 117.47(18)
C20 C21 C22 121.30(18)
C28 C33 C37 122.80(18)
C28 C33 C32 117.14(19)
C32 C33 C37 120.04(19)
F22 C81 C80 120.72(19)
F22 C81 C82 120.1(2)
C82 C81 C80 119.2(2)
C15 C14 N4 106.25(17)
C33 C37 C38 111.56(18)
C33 C37 C39 109.68(18)
C38 C37 C39 110.84(18)
F6 C62 C61 119.37(17)
F6 C62 C63 116.12(18)
C63 C62 C61 124.51(19)
F14 C68 C67 121.07(19)
F14 C68 C69 120.20(18)
C69 C68 C67 118.72(19)
F10 C66 C61 120.80(17)
F10 C66 C65 115.72(18)
C61 C66 C65 123.48(19)
F1 C56 C55 121.40(17)
F1 C56 C57 114.46(17)
C57 C56 C55 124.09(18)
N5 C42 N6 110.55(16)
N5 C42 C43 125.43(16)
N6 C42 C43 123.90(16)
C84 C79 C80 112.40(18)
C84 C79 B2 127.20(18)
C80 C79 B2 120.08(16)
C28 C29 C34 122.48(18)
C30 C29 C28 116.85(19)
C30 C29 C34 120.67(19)
C16 C17 C25 122.75(17)
C18 C17 C16 117.29(18)
C18 C17 C25 119.85(17)
F25 C84 C79 121.49(19)
F25 C84 C83 114.57(19)
C83 C84 C79 123.9(2)
C14 C15 N3 107.28(16)
C9 C8 C6 119.0(2)
C31 C30 C29 121.1(2)
C44 C45 C46 120.59(17)
C17 C25 C27 109.47(17)
C17 C25 C26 111.54(17)
C26 C25 C27 110.48(17)
N2 C11 C12 179.5(3)
F7 C63 C62 120.8(2)
F7 C63 C64 120.13(19)
C64 C63 C62 119.1(2)
C90 C85 B2 127.00(18)
C90 C85 C86 113.56(18)
C86 C85 B2 118.97(17)
F9 C65 C66 120.3(2)
F9 C65 C64 119.73(19)
C64 C65 C66 120.0(2)
F13 C69 C68 120.5(2)
F13 C69 C70 119.9(2)
C70 C69 C68 119.54(18)
F12 C70 C71 120.22(19)
F12 C70 C69 120.21(18)
C69 C70 C71 119.56(19)
F28 C76 C75 120.63(18)
F28 C76 C77 121.01(18)
C77 C76 C75 118.36(18)
F21 C80 C81 114.96(18)
F21 C80 C79 119.61(17)
C81 C80 C79 125.42(19)
C21 C22 C24 114.28(18)
C21 C22 C23 109.63(17)
C24 C22 C23 109.36(17)
F16 C90 C85 120.98(18)
F16 C90 C89 115.31(19)
C89 C90 C85 123.7(2)
N1 C10 C9 122.6(2)
O2 C49 N7 123.11(19)
O2 C49 C46 118.46(19)
N7 C49 C46 118.31(18)
C8 C9 C10 119.9(2)
F8 C64 C63 120.2(2)
F8 C64 C65 120.7(2)
C65 C64 C63 119.09(19)
N7 C54 C53 110.38(18)
C19 C20 C21 121.0(2)
C7 C6 C8 117.9(2)
C5 C6 C7 117.5(2)
C5 C6 C8 124.6(2)
F29 C77 C78 120.37(17)
F29 C77 C76 119.42(18)
C76 C77 C78 120.21(18)
C19 C18 C17 121.29(19)
F18 C88 C89 120.3(2)
F18 C88 C87 120.4(3)
C89 C88 C87 119.3(2)
C54 C53 C52 110.4(2)
F24 C83 C84 119.8(2)
F24 C83 C82 119.7(2)
C82 C83 C84 120.5(2)
N5 B2 C73 105.06(15)
N5 B2 C79 108.63(15)
N5 B2 C85 112.10(15)
C73 B2 C79 113.46(15)
C73 B2 C85 114.32(16)
C85 B2 C79 103.33(15)
F20 C86 C85 118.99(18)
F20 C86 C87 116.4(2)
C87 C86 C85 124.6(2)
C51 C52 C53 110.7(2)
C31 C32 C33 121.0(2)
F17 C89 C90 119.4(2)
F17 C89 C88 120.7(2)
C88 C89 C90 119.9(2)
C29 C34 C36 111.89(18)
C29 C34 C35 113.0(2)
C36 C34 C35 108.63(19)
F23 C82 C81 120.3(2)
F23 C82 C83 121.2(2)
C83 C82 C81 118.6(2)
F19 C87 C88 120.4(2)
F19 C87 C86 120.6(2)
C88 C87 C86 118.9(2)
C18 C19 C20 120.3(2)
C2 C3 C4 119.9(2)
C32 C31 C30 120.7(2)
N7 C50 C51 109.8(2)
C5 C4 C3 120.8(2)
C4 C5 C6 121.0(2)
N6 B1 C55 109.64(14)
N6 B1 C72 103.84(14)
N6 B1 C61 114.71(15)
C72 B1 C55 113.12(15)
C61 B1 C55 102.55(14)
C61 B1 C72 113.26(15)
C52 C51 C50 112.1(2)
Cl1 C91 Cl2 142.6(7)

loop_
_geom_bond_atom_site_label_1
_geom_bond_atom_site_label_2
_geom_bond_distance
Pd1 N1 2.0914(16)
Pd1 N2 2.1569(17)
Pd1 C13 2.0176(18)
Pd1 C1 1.9820(19)
F15 C67 1.352(2)
F26 C74 1.352(2)
F10 C66 1.356(2)
F11 C71 1.351(2)
F5 C60 1.355(2)
F6 C62 1.350(2)
F1 C56 1.345(2)
F4 C59 1.341(2)
F30 C78 1.349(2)
F16 C90 1.356(3)
F28 C76 1.341(2)
F2 C57 1.342(2)
F21 C80 1.357(2)
F25 C84 1.349(2)
F22 C81 1.340(3)
F3 C58 1.343(2)
F14 C68 1.342(2)
F20 C86 1.352(3)
F27 C75 1.349(2)
F29 C77 1.343(2)
F12 C70 1.342(2)
F7 C63 1.345(3)
F9 C65 1.350(2)
F13 C69 1.345(2)
F8 C64 1.342(2)
F17 C89 1.343(3)
O1 C1 1.204(2)
F18 C88 1.343(3)
F23 C82 1.338(3)
O2 C49 1.234(3)
F24 C83 1.344(3)
N4 C13 1.352(2)
N4 C28 1.450(2)
N4 C14 1.397(2)
F19 C87 1.341(3)
N3 C13 1.359(2)
N3 C16 1.444(2)
N3 C15 1.392(2)
N1 C7 1.373(3)
N1 C10 1.324(3)
N2 C11 1.135(3)
N5 C40 1.380(2)
N5 C42 1.351(2)
N5 B2 1.603(3)
N6 C41 1.381(2)
N6 C42 1.356(2)
N6 B1 1.607(3)
N7 C49 1.349(3)
N7 C54 1.469(3)
N7 C50 1.474(3)
C43 C44 1.397(2)
C43 C48 1.400(3)
C43 C42 1.486(2)
C55 C60 1.397(3)
C55 C56 1.399(3)
C55 B1 1.660(3)
C74 C73 1.397(3)
C74 C75 1.384(3)
C72 C67 1.395(3)
C72 C71 1.389(3)
C72 B1 1.649(3)
C7 C2 1.413(3)
C7 C6 1.415(3)
C44 C45 1.393(3)
C60 C59 1.387(3)
C67 C68 1.383(3)
C59 C58 1.382(3)
C58 C57 1.371(3)
C73 C78 1.388(3)
C73 B2 1.643(3)
C78 C77 1.386(3)
C41 C40 1.348(3)
C2 C1 1.514(3)
C2 C3 1.373(3)
C61 C62 1.397(3)
C61 C66 1.388(3)
C61 B1 1.645(3)
C48 C47 1.389(3)
C57 C56 1.390(3)
C16 C21 1.413(3)
C16 C17 1.403(3)
C47 C46 1.391(3)
C46 C45 1.394(3)
C46 C49 1.508(3)
C71 C70 1.388(3)
C75 C76 1.378(3)
C28 C33 1.397(3)
C28 C29 1.411(3)
C21 C22 1.525(3)
C21 C20 1.392(3)
C33 C37 1.514(3)
C33 C32 1.401(3)
C81 C80 1.382(3)
C81 C82 1.379(3)
C14 C15 1.344(3)
C37 C38 1.536(3)
C37 C39 1.539(3)
C62 C63 1.381(3)
C68 C69 1.383(3)
C66 C65 1.390(3)
C79 C84 1.397(3)
C79 C80 1.399(3)
C79 B2 1.664(3)
C29 C30 1.395(3)
C29 C34 1.521(3)
C27 C25 1.541(3)
C17 C25 1.519(3)
C17 C18 1.399(3)
C84 C83 1.389(3)
C8 C9 1.363(3)
C8 C6 1.415(3)
C30 C31 1.384(3)
C24 C22 1.527(3)
C25 C26 1.535(3)
C11 C12 1.458(3)
C63 C64 1.380(3)
C85 C90 1.391(3)
C85 B2 1.648(3)
C85 C86 1.393(3)
C65 C64 1.375(3)
C69 C70 1.376(3)
C23 C22 1.535(3)
C76 C77 1.378(3)
C90 C89 1.389(3)
C10 C9 1.415(3)
C54 C53 1.529(3)
C20 C19 1.391(3)
C6 C5 1.413(3)
C18 C19 1.383(3)
C88 C89 1.370(4)
C88 C87 1.381(4)
C36 C34 1.521(3)
C53 C52 1.531(3)
C83 C82 1.373(4)
C86 C87 1.385(3)
C52 C51 1.524(4)
C32 C31 1.379(3)
C34 C35 1.530(3)
C3 C4 1.414(3)
C50 C51 1.532(4)
C4 C5 1.369(4)
Cl1 C91 1.395(8)
C91 Cl2 1.613(9)
